data_4000930
loop_
_publ_author_name
'Xia, Sheng-Qing'
'Bobev, Svilen'

_publ_section_title
;
 New Manganese-Bearing Antimonides and Bismuthides with Complex
 Structures. Synthesis, Structural Characterization, and Electronic
 Properties of Yb9Mn4+xPn9(Pn= Sb or Bi)&#x2020;
;
_journal_issue 3
_journal_name_full 'Chemistry of Materials'
_journal_page_first 840
_journal_paper_doi 10.1021/cm901633r
_journal_volume 22
_journal_year 2010
_chemical_formula_moiety 'Sb9 Yb9 Zn4.18'
_chemical_formula_sum 'Sb9 Yb9 Zn4.18'
_chemical_formula_weight 2926.36
_chemical_name_systematic
; 
 ? 
;
_space_group_IT_number 55
_symmetry_cell_setting orthorhombic
_symmetry_space_group_name_Hall '-P 2 2ab'
_symmetry_space_group_name_H-M 'P b a m'
_atom_sites_solution_primary direct
_atom_sites_solution_secondary difmap
_audit_creation_method SHELXL-97
_cell_angle_alpha 90.00
_cell_angle_beta 90.00
_cell_angle_gamma 90.00
_cell_formula_units_Z 2
_cell_length_a 21.668(2)
_cell_length_b 12.3168(12)
_cell_length_c 4.5234(4)
_cell_measurement_reflns_used 9999
_cell_measurement_temperature 90(2)
_cell_measurement_theta_max 27.1
_cell_measurement_theta_min 1.9
_cell_volume 1207.21(19)
_computing_cell_refinement 'SMART (Bruker, 2000)'
_computing_data_collection 'SMART (Bruker, 2000)'
_computing_data_reduction 'SAINT (Bruker, 1999)'
_computing_molecular_graphics 'SHELXTL 5.1 (Sheldrick, 1994)'
_computing_publication_material 'SHELXL-97 (Sheldrick, 1997)'
_computing_structure_refinement 'SHELXL-97 (Sheldrick, 1997)'
_computing_structure_solution 'SHELXS-97 (Sheldrick, 1990)'
_diffrn_ambient_temperature 90(2)
_diffrn_measured_fraction_theta_full 0.999
_diffrn_measured_fraction_theta_max 0.999
_diffrn_measurement_device_type 'Bruker Smart'
_diffrn_measurement_method \w
_diffrn_radiation_monochromator graphite
_diffrn_radiation_source 'fine-focus sealed tube'
_diffrn_radiation_type MoK\a
_diffrn_radiation_wavelength 0.71073
_diffrn_reflns_av_R_equivalents 0.0532
_diffrn_reflns_av_sigmaI/netI 0.0307
_diffrn_reflns_limit_h_max 27
_diffrn_reflns_limit_h_min -27
_diffrn_reflns_limit_k_max 15
_diffrn_reflns_limit_k_min -15
_diffrn_reflns_limit_l_max 5
_diffrn_reflns_limit_l_min -5
_diffrn_reflns_number 11186
_diffrn_reflns_theta_full 27.09
_diffrn_reflns_theta_max 27.09
_diffrn_reflns_theta_min 1.88
_exptl_absorpt_coefficient_mu 48.373
_exptl_absorpt_correction_T_max 0.1129
_exptl_absorpt_correction_T_min 0.0759
_exptl_absorpt_correction_type multi-scan
_exptl_absorpt_process_details 'SADABS (Sheldrick, 2003)'
_exptl_crystal_colour black
_exptl_crystal_density_diffrn 8.051
_exptl_crystal_density_method 'not measured'
_exptl_crystal_description block
_exptl_crystal_F_000 2429
_exptl_crystal_size_max 0.11
_exptl_crystal_size_mid 0.10
_exptl_crystal_size_min 0.08
_refine_diff_density_max 1.984
_refine_diff_density_min -1.748
_refine_diff_density_rms 0.373
_refine_ls_extinction_coef 0.00074(4)
_refine_ls_extinction_expression Fc^*^=kFc[1+0.001xFc^2^\l^3^/sin(2\q)]^-1/4^
_refine_ls_extinction_method SHELXL
_refine_ls_goodness_of_fit_ref 1.126
_refine_ls_matrix_type full
_refine_ls_number_parameters 74
_refine_ls_number_reflns 1498
_refine_ls_number_restraints 0
_refine_ls_restrained_S_all 1.126
_refine_ls_R_factor_all 0.0280
_refine_ls_R_factor_gt 0.0243
_refine_ls_shift/su_max 0.000
_refine_ls_shift/su_mean 0.000
_refine_ls_structure_factor_coef Fsqd
_refine_ls_weighting_details 'calc w=1/[\s^2^(Fo^2^)+(0.0232P)^2^+15.9732P] where P=(Fo^2^+2Fc^2^)/3'
_refine_ls_weighting_scheme calc
_refine_ls_wR_factor_gt 0.0587
_refine_ls_wR_factor_ref 0.0599
_reflns_number_gt 1362
_reflns_number_total 1498
_reflns_threshold_expression >2sigma(I)
_cod_data_source_file cm901633r_si_002.cif
_cod_data_source_block YbZnSb
_cod_depositor_comments
;
The following automatic conversions were performed:

'_symmetry_cell_setting' value 'Orthorhombic' changed to
'orthorhombic' according to
/home/saulius/struct/CIF-dictionaries/cif_core.dic dictionary named
'cif_core.dic' version 2.4.2 from 2011-04-26.

Automatic conversion script
Id: cif_fix_values 1715 2011-07-08 13:25:40Z adriana 
;
_cod_original_cell_volume 1207.2(2)
_cod_database_code 4000930

loop_
_symmetry_equiv_pos_as_xyz
'x, y, z'
'-x, -y, z'
'-x+1/2, y+1/2, -z'
'x+1/2, -y+1/2, -z'
'-x, -y, -z'
'x, y, -z'
'x-1/2, -y-1/2, z'
'-x-1/2, y-1/2, z'

loop_
_atom_site_label
_atom_site_type_symbol
_atom_site_fract_x
_atom_site_fract_y
_atom_site_fract_z
_atom_site_U_iso_or_equiv
_atom_site_adp_type
_atom_site_occupancy
_atom_site_symmetry_multiplicity
_atom_site_calc_flag
_atom_site_refinement_flags
Yb1 Yb 0.0000 0.0000 0.5000 0.00956(19) Uani 1 4 d S
Yb2 Yb 0.13848(3) 0.13394(4) 0.0000 0.00930(15) Uani 1 2 d S
Yb3 Yb 0.09065(3) 0.43408(5) 0.0000 0.00875(15) Uani 1 2 d S
Yb4 Yb 0.26285(3) 0.37583(4) 0.0000 0.00961(15) Uani 1 2 d S
Yb5 Yb 0.39877(3) 0.20954(5) 0.5000 0.01040(15) Uani 1 2 d S
Sb1 Sb 0.0000 0.5000 0.5000 0.0084(3) Uani 1 4 d S
Sb2 Sb 0.49597(4) 0.30727(7) 0.0000 0.0094(2) Uani 1 2 d S
Sb3 Sb 0.30619(4) 0.11943(7) 0.0000 0.00868(19) Uani 1 2 d S
Sb4 Sb 0.35274(4) 0.45826(7) 0.5000 0.00809(19) Uani 1 2 d S
Sb5 Sb 0.16848(4) 0.30861(7) 0.5000 0.00777(19) Uani 1 2 d S
Zn1 Zn 0.04673(7) 0.27506(12) 0.5000 0.0107(3) Uani 1 2 d S
Zn2 Zn 0.23942(7) 0.11538(12) 0.5000 0.0105(3) Uani 1 2 d S
Zn3 Zn 0.3957(8) 0.3920(15) 0.0000 0.012(6) Uiso 0.086(8) 2 d SP

loop_
_atom_site_aniso_label
_atom_site_aniso_U_11
_atom_site_aniso_U_22
_atom_site_aniso_U_33
_atom_site_aniso_U_23
_atom_site_aniso_U_13
_atom_site_aniso_U_12
Yb1 0.0121(4) 0.0061(4) 0.0104(4) 0.000 0.000 -0.0005(3)
Yb2 0.0132(3) 0.0068(3) 0.0078(3) 0.000 0.000 0.0005(2)
Yb3 0.0115(3) 0.0067(3) 0.0081(3) 0.000 0.000 0.00061(19)
Yb4 0.0133(3) 0.0068(3) 0.0087(3) 0.000 0.000 -0.0013(2)
Yb5 0.0118(3) 0.0076(3) 0.0118(3) 0.000 0.000 -0.0007(2)
Sb1 0.0109(6) 0.0054(6) 0.0089(6) 0.000 0.000 0.0009(4)
Sb2 0.0140(4) 0.0058(4) 0.0083(5) 0.000 0.000 -0.0006(3)
Sb3 0.0116(4) 0.0068(4) 0.0076(5) 0.000 0.000 0.0005(3)
Sb4 0.0102(4) 0.0054(4) 0.0087(4) 0.000 0.000 -0.0003(3)
Sb5 0.0097(4) 0.0061(4) 0.0075(4) 0.000 0.000 0.0001(3)
Zn1 0.0123(7) 0.0103(7) 0.0095(8) 0.000 0.000 -0.0014(6)
Zn2 0.0121(7) 0.0106(8) 0.0089(8) 0.000 0.000 0.0000(6)

loop_
_atom_type_symbol
_atom_type_description
_atom_type_scat_dispersion_real
_atom_type_scat_dispersion_imag
_atom_type_scat_source
Zn Zn 0.2839 1.4301 'International Tables Vol C Tables 4.2.6.8 and 6.1.1.4'
Sb Sb -0.5866 1.5461 'International Tables Vol C Tables 4.2.6.8 and 6.1.1.4'
Yb Yb -0.3850 5.5486 'International Tables Vol C Tables 4.2.6.8 and 6.1.1.4'

loop_
_geom_angle_atom_site_label_1
_geom_angle_atom_site_label_2
_geom_angle_atom_site_label_3
_geom_angle
_geom_angle_site_symmetry_1
_geom_angle_site_symmetry_3
Sb4 Yb1 Sb4 180.0 7_565 3_546
Sb4 Yb1 Sb2 81.870(19) 7_565 7_566
Sb4 Yb1 Sb2 98.130(19) 3_546 7_566
Sb4 Yb1 Sb2 98.130(19) 7_565 3_545
Sb4 Yb1 Sb2 81.870(19) 3_546 3_545
Sb2 Yb1 Sb2 180.0 7_566 3_545
Sb4 Yb1 Sb2 81.870(19) 7_565 7_565
Sb4 Yb1 Sb2 98.130(19) 3_546 7_565
Sb2 Yb1 Sb2 87.19(2) 7_566 7_565
Sb2 Yb1 Sb2 92.81(2) 3_545 7_565
Sb4 Yb1 Sb2 98.130(19) 7_565 3_546
Sb4 Yb1 Sb2 81.870(19) 3_546 3_546
Sb2 Yb1 Sb2 92.81(2) 7_566 3_546
Sb2 Yb1 Sb2 87.19(2) 3_545 3_546
Sb2 Yb1 Sb2 180.00(2) 7_565 3_546
Sb4 Yb1 Zn3 45.2(2) 7_565 7_565
Sb4 Yb1 Zn3 134.8(2) 3_546 7_565
Sb2 Yb1 Zn3 98.9(3) 7_566 7_565
Sb2 Yb1 Zn3 81.1(3) 3_545 7_565
Sb2 Yb1 Zn3 41.8(3) 7_565 7_565
Sb2 Yb1 Zn3 138.2(3) 3_546 7_565
Sb4 Yb1 Zn3 134.8(2) 7_565 3_546
Sb4 Yb1 Zn3 45.2(2) 3_546 3_546
Sb2 Yb1 Zn3 81.1(3) 7_566 3_546
Sb2 Yb1 Zn3 98.9(3) 3_545 3_546
Sb2 Yb1 Zn3 138.2(3) 7_565 3_546
Sb2 Yb1 Zn3 41.8(3) 3_546 3_546
Zn3 Yb1 Zn3 180.0 7_565 3_546
Sb4 Yb1 Zn3 45.2(2) 7_565 7_566
Sb4 Yb1 Zn3 134.8(2) 3_546 7_566
Sb2 Yb1 Zn3 41.8(3) 7_566 7_566
Sb2 Yb1 Zn3 138.2(3) 3_545 7_566
Sb2 Yb1 Zn3 98.9(3) 7_565 7_566
Sb2 Yb1 Zn3 81.1(3) 3_546 7_566
Zn3 Yb1 Zn3 81.6(4) 7_565 7_566
Zn3 Yb1 Zn3 98.4(4) 3_546 7_566
Sb4 Yb1 Zn3 134.8(2) 7_565 3_545
Sb4 Yb1 Zn3 45.2(2) 3_546 3_545
Sb2 Yb1 Zn3 138.2(3) 7_566 3_545
Sb2 Yb1 Zn3 41.8(3) 3_545 3_545
Sb2 Yb1 Zn3 81.1(3) 7_565 3_545
Sb2 Yb1 Zn3 98.9(3) 3_546 3_545
Zn3 Yb1 Zn3 98.4(4) 7_565 3_545
Zn3 Yb1 Zn3 81.6(4) 3_546 3_545
Zn3 Yb1 Zn3 180.0 7_566 3_545
Sb4 Yb1 Zn1 82.51(3) 7_565 5_556
Sb4 Yb1 Zn1 97.49(3) 3_546 5_556
Sb2 Yb1 Zn1 133.298(15) 7_566 5_556
Sb2 Yb1 Zn1 46.702(15) 3_545 5_556
Sb2 Yb1 Zn1 133.298(15) 7_565 5_556
Sb2 Yb1 Zn1 46.702(15) 3_546 5_556
Zn3 Yb1 Zn1 100.4(3) 7_565 5_556
Zn3 Yb1 Zn1 79.6(3) 3_546 5_556
Zn3 Yb1 Zn1 100.4(3) 7_566 5_556
Zn3 Yb1 Zn1 79.6(3) 3_545 5_556
Sb4 Yb1 Zn1 97.49(3) 7_565 .
Sb4 Yb1 Zn1 82.51(3) 3_546 .
Sb2 Yb1 Zn1 46.701(15) 7_566 .
Sb2 Yb1 Zn1 133.299(15) 3_545 .
Sb2 Yb1 Zn1 46.701(15) 7_565 .
Sb2 Yb1 Zn1 133.299(15) 3_546 .
Zn3 Yb1 Zn1 79.6(3) 7_565 .
Zn3 Yb1 Zn1 100.4(3) 3_546 .
Zn3 Yb1 Zn1 79.6(3) 7_566 .
Zn3 Yb1 Zn1 100.4(3) 3_545 .
Zn1 Yb1 Zn1 180.0 5_556 .
Zn3 Yb2 Sb4 49.08(10) 3_545 3_545
Zn3 Yb2 Sb4 49.08(10) 3_545 3_546
Sb4 Yb2 Sb4 92.31(3) 3_545 3_546
Zn3 Yb2 Zn2 95.6(2) 3_545 1_554
Sb4 Yb2 Zn2 52.47(3) 3_545 1_554
Sb4 Yb2 Zn2 115.15(3) 3_546 1_554
Zn3 Yb2 Zn2 95.6(2) 3_545 .
Sb4 Yb2 Zn2 115.15(3) 3_545 .
Sb4 Yb2 Zn2 52.47(3) 3_546 .
Zn2 Yb2 Zn2 91.61(4) 1_554 .
Zn3 Yb2 Sb2 89.2(3) 3_545 7_565
Sb4 Yb2 Sb2 102.51(2) 3_545 7_565
Sb4 Yb2 Sb2 102.51(2) 3_546 7_565
Zn2 Yb2 Sb2 133.75(2) 1_554 7_565
Zn2 Yb2 Sb2 133.76(2) . 7_565
Zn3 Yb2 Sb5 134.75(2) 3_545 .
Sb4 Yb2 Sb5 164.76(3) 3_545 .
Sb4 Yb2 Sb5 86.654(18) 3_546 .
Zn2 Yb2 Sb5 114.59(3) 1_554 .
Zn2 Yb2 Sb5 53.06(3) . .
Sb2 Yb2 Sb5 92.55(2) 7_565 .
Zn3 Yb2 Sb5 134.75(2) 3_545 1_554
Sb4 Yb2 Sb5 86.654(18) 3_545 1_554
Sb4 Yb2 Sb5 164.76(3) 3_546 1_554
Zn2 Yb2 Sb5 53.06(3) 1_554 1_554
Zn2 Yb2 Sb5 114.59(3) . 1_554
Sb2 Yb2 Sb5 92.55(2) 7_565 1_554
Sb5 Yb2 Sb5 90.36(3) . 1_554
Zn3 Yb2 Zn1 110.3(2) 3_545 1_554
Sb4 Yb2 Zn1 84.86(2) 3_545 1_554
Sb4 Yb2 Zn1 148.08(4) 3_546 1_554
Zn2 Yb2 Zn1 88.07(3) 1_554 1_554
Zn2 Yb2 Zn1 154.03(4) . 1_554
Sb2 Yb2 Zn1 47.87(2) 7_565 1_554
Sb5 Yb2 Zn1 103.93(3) . 1_554
Sb5 Yb2 Zn1 46.99(3) 1_554 1_554
Zn3 Yb2 Zn1 110.3(2) 3_545 .
Sb4 Yb2 Zn1 148.08(4) 3_545 .
Sb4 Yb2 Zn1 84.86(2) 3_546 .
Zn2 Yb2 Zn1 154.04(4) 1_554 .
Zn2 Yb2 Zn1 88.07(3) . .
Sb2 Yb2 Zn1 47.87(2) 7_565 .
Sb5 Yb2 Zn1 46.98(3) . .
Sb5 Yb2 Zn1 103.93(3) 1_554 .
Zn1 Yb2 Zn1 81.16(4) 1_554 .
Zn3 Yb2 Sb3 101.2(3) 3_545 .
Sb4 Yb2 Sb3 84.58(2) 3_545 .
Sb4 Yb2 Sb3 84.58(2) 3_546 .
Zn2 Yb2 Sb3 45.89(2) 1_554 .
Zn2 Yb2 Sb3 45.89(2) . .
Sb2 Yb2 Sb3 169.62(3) 7_565 .
Sb5 Yb2 Sb3 80.18(2) . .
Sb5 Yb2 Sb3 80.18(2) 1_554 .
Zn1 Yb2 Sb3 126.56(3) 1_554 .
Zn1 Yb2 Sb3 126.56(3) . .
Zn3 Yb2 Yb4 47.9(3) 3_545 3_545
Sb4 Yb2 Yb4 52.666(15) 3_545 3_545
Sb4 Yb2 Yb4 52.666(15) 3_546 3_545
Zn2 Yb2 Yb4 63.44(3) 1_554 3_545
Zn2 Yb2 Yb4 63.45(3) . 3_545
Sb2 Yb2 Yb4 137.12(2) 7_565 3_545
Sb5 Yb2 Yb4 116.50(2) . 3_545
Sb5 Yb2 Yb4 116.50(2) 1_554 3_545
Zn1 Yb2 Yb4 137.21(2) 1_554 3_545
Zn1 Yb2 Yb4 137.21(2) . 3_545
Sb3 Yb2 Yb4 53.264(18) . 3_545
Sb1 Yb3 Sb1 93.559(17) 1_554 .
Sb1 Yb3 Zn1 56.39(3) 1_554 1_554
Sb1 Yb3 Zn1 119.76(3) . 1_554
Sb1 Yb3 Zn1 119.76(3) 1_554 .
Sb1 Yb3 Zn1 56.39(3) . .
Zn1 Yb3 Zn1 92.17(4) 1_554 .
Sb1 Yb3 Sb3 104.822(17) 1_554 3
Sb1 Yb3 Sb3 104.822(17) . 3
Zn1 Yb3 Sb3 131.13(2) 1_554 3
Zn1 Yb3 Sb3 131.13(2) . 3
Sb1 Yb3 Sb5 165.89(2) 1_554 .
Sb1 Yb3 Sb5 86.852(13) . .
Zn1 Yb3 Sb5 111.45(3) 1_554 .
Zn1 Yb3 Sb5 49.66(3) . .
Sb3 Yb3 Sb5 88.66(2) 3 .
Sb1 Yb3 Sb5 86.853(13) 1_554 1_554
Sb1 Yb3 Sb5 165.89(2) . 1_554
Zn1 Yb3 Sb5 49.66(3) 1_554 1_554
Zn1 Yb3 Sb5 111.45(3) . 1_554
Sb3 Yb3 Sb5 88.65(2) 3 1_554
Sb5 Yb3 Sb5 89.35(3) . 1_554
Sb1 Yb3 Sb2 81.712(16) 1_554 7_565
Sb1 Yb3 Sb2 81.712(16) . 7_565
Zn1 Yb3 Sb2 46.72(2) 1_554 7_565
Zn1 Yb3 Sb2 46.72(2) . 7_565
Sb3 Yb3 Sb2 170.22(3) 3 7_565
Sb5 Yb3 Sb2 84.40(2) . 7_565
Sb5 Yb3 Sb2 84.40(2) 1_554 7_565
Sb1 Yb3 Yb4 132.135(9) 1_554 .
Sb1 Yb3 Yb4 132.135(9) . .
Zn1 Yb3 Yb4 100.36(3) 1_554 .
Zn1 Yb3 Yb4 100.36(3) . .
Sb3 Yb3 Yb4 56.49(2) 3 .
Sb5 Yb3 Yb4 52.733(16) . .
Sb5 Yb3 Yb4 52.732(16) 1_554 .
Sb2 Yb3 Yb4 113.73(2) 7_565 .
Sb1 Yb3 Yb2 115.007(13) 1_554 .
Sb1 Yb3 Yb2 115.007(13) . .
Zn1 Yb3 Yb2 58.74(3) 1_554 .
Zn1 Yb3 Yb2 58.74(3) . .
Sb3 Yb3 Yb2 119.95(2) 3 .
Sb5 Yb3 Yb2 52.836(15) . .
Sb5 Yb3 Yb2 52.836(15) 1_554 .
Sb2 Yb3 Yb2 50.270(19) 7_565 .
Yb4 Yb3 Yb2 63.456(15) . .
Sb1 Yb3 Yb5 102.812(16) 1_554 3_556
Sb1 Yb3 Yb5 54.171(10) . 3_556
Zn1 Yb3 Yb5 159.10(3) 1_554 3_556
Zn1 Yb3 Yb5 97.84(2) . 3_556
Sb3 Yb3 Yb5 50.736(15) 3 3_556
Sb5 Yb3 Yb5 88.871(16) . 3_556
Sb5 Yb3 Yb5 139.38(2) 1_554 3_556
Sb2 Yb3 Yb5 135.695(15) 7_565 3_556
Yb4 Yb3 Yb5 95.839(15) . 3_556
Yb2 Yb3 Yb5 141.699(11) . 3_556
Sb1 Yb3 Yb5 54.171(10) 1_554 3
Sb1 Yb3 Yb5 102.812(16) . 3
Zn1 Yb3 Yb5 97.84(2) 1_554 3
Zn1 Yb3 Yb5 159.10(3) . 3
Sb3 Yb3 Yb5 50.736(15) 3 3
Sb5 Yb3 Yb5 139.38(2) . 3
Sb5 Yb3 Yb5 88.871(16) 1_554 3
Sb2 Yb3 Yb5 135.695(15) 7_565 3
Yb4 Yb3 Yb5 95.839(15) . 3
Yb2 Yb3 Yb5 141.699(11) . 3
Yb5 Yb3 Yb5 67.255(14) 3_556 3
Zn3 Yb4 Sb4 50.31(14) . .
Zn3 Yb4 Sb4 50.31(14) . 1_554
Sb4 Yb4 Sb4 91.68(3) . 1_554
Zn3 Yb4 Sb5 131.59(11) . 1_554
Sb4 Yb4 Sb5 176.17(3) . 1_554
Sb4 Yb4 Sb5 88.321(17) 1_554 1_554
Zn3 Yb4 Sb5 131.59(11) . .
Sb4 Yb4 Sb5 88.321(17) . .
Sb4 Yb4 Sb5 176.17(3) 1_554 .
Sb5 Yb4 Sb5 91.43(3) 1_554 .
Zn3 Yb4 Sb3 77.4(4) . .
Sb4 Yb4 Sb3 97.62(2) . .
Sb4 Yb4 Sb3 97.62(2) 1_554 .
Sb5 Yb4 Sb3 86.18(2) 1_554 .
Sb5 Yb4 Sb3 86.18(2) . .
Zn3 Yb4 Sb3 112.5(4) . 3
Sb4 Yb4 Sb3 89.28(2) . 3
Sb4 Yb4 Sb3 89.28(2) 1_554 3
Sb5 Yb4 Sb3 86.89(2) 1_554 3
Sb5 Yb4 Sb3 86.89(2) . 3
Sb3 Yb4 Sb3 170.06(2) . 3
Zn3 Yb4 Zn2 87.6(3) . 3_556
Sb4 Yb4 Zn2 46.86(3) . 3_556
Sb4 Yb4 Zn2 100.90(3) 1_554 3_556
Sb5 Yb4 Zn2 129.41(3) 1_554 3_556
Sb5 Yb4 Zn2 76.34(2) . 3_556
Sb3 Yb4 Zn2 139.856(19) . 3_556
Sb3 Yb4 Zn2 44.27(2) 3 3_556
Zn3 Yb4 Zn2 87.6(3) . 3
Sb4 Yb4 Zn2 100.90(3) . 3
Sb4 Yb4 Zn2 46.86(3) 1_554 3
Sb5 Yb4 Zn2 76.34(2) 1_554 3
Sb5 Yb4 Zn2 129.41(3) . 3
Sb3 Yb4 Zn2 139.856(19) . 3
Sb3 Yb4 Zn2 44.27(2) 3 3
Zn2 Yb4 Zn2 74.94(3) 3_556 3
Zn3 Yb4 Yb3 165.2(4) . .
Sb4 Yb4 Yb3 123.084(18) . .
Sb4 Yb4 Yb3 123.085(18) 1_554 .
Sb5 Yb4 Yb3 54.120(16) 1_554 .
Sb5 Yb4 Yb3 54.119(16) . .
Sb3 Yb4 Yb3 117.44(2) . .
Sb3 Yb4 Yb3 52.615(19) 3 .
Zn2 Yb4 Yb3 80.63(3) 3_556 .
Zn2 Yb4 Yb3 80.63(3) 3 .
Zn3 Yb4 Yb2 52.1(4) . 3
Sb4 Yb4 Yb2 52.268(16) . 3
Sb4 Yb4 Yb2 52.268(16) 1_554 3
Sb5 Yb4 Yb2 125.353(17) 1_554 3
Sb5 Yb4 Yb2 125.353(17) . 3
Sb3 Yb4 Yb2 129.52(2) . 3
Sb3 Yb4 Yb2 60.42(2) 3 3
Zn2 Yb4 Yb2 49.37(2) 3_556 3
Zn2 Yb4 Yb2 49.37(2) 3 3
Yb3 Yb4 Yb2 113.035(19) . 3
Zn3 Yb4 Yb2 136.1(4) . .
Sb4 Yb4 Yb2 130.787(15) . .
Sb4 Yb4 Yb2 130.787(15) 1_554 .
Sb5 Yb4 Yb2 51.060(15) 1_554 .
Sb5 Yb4 Yb2 51.059(15) . .
Sb3 Yb4 Yb2 58.692(19) . .
Sb3 Yb4 Yb2 111.37(2) 3 .
Zn2 Yb4 Yb2 125.43(2) 3_556 .
Zn2 Yb4 Yb2 125.43(2) 3 .
Yb3 Yb4 Yb2 58.753(15) . .
Yb2 Yb4 Yb2 171.788(19) 3 .
Zn3 Yb5 Zn3 90.3(5) 1_556 .
Zn3 Yb5 Zn1 88.8(3) 1_556 7_665
Zn3 Yb5 Zn1 88.8(3) . 7_665
Zn3 Yb5 Sb3 136.7(3) 1_556 .
Zn3 Yb5 Sb3 74.5(3) . .
Zn1 Yb5 Sb3 129.95(2) 7_665 .
Zn3 Yb5 Sb3 74.5(3) 1_556 1_556
Zn3 Yb5 Sb3 136.7(3) . 1_556
Zn1 Yb5 Sb3 129.95(2) 7_665 1_556
Sb3 Yb5 Sb3 89.22(3) . 1_556
Zn3 Yb5 Sb4 47.4(3) 1_556 .
Zn3 Yb5 Sb4 47.4(3) . .
Zn1 Yb5 Sb4 104.65(3) 7_665 .
Sb3 Yb5 Sb4 97.75(2) . .
Sb3 Yb5 Sb4 97.75(2) 1_556 .
Zn3 Yb5 Sb2 103.9(3) 1_556 .
Zn3 Yb5 Sb2 43.4(3) . .
Zn1 Yb5 Sb2 49.053(19) 7_665 .
Sb3 Yb5 Sb2 92.390(17) . .
Sb3 Yb5 Sb2 178.28(2) 1_556 .
Sb4 Yb5 Sb2 81.46(2) . .
Zn3 Yb5 Sb2 43.4(3) 1_556 1_556
Zn3 Yb5 Sb2 103.9(3) . 1_556
Zn1 Yb5 Sb2 49.053(19) 7_665 1_556
Sb3 Yb5 Sb2 178.28(2) . 1_556
Sb3 Yb5 Sb2 92.391(17) 1_556 1_556
Sb4 Yb5 Sb2 81.46(2) . 1_556
Sb2 Yb5 Sb2 85.99(3) . 1_556
Zn3 Yb5 Sb1 123.4(3) 1_556 3_546
Zn3 Yb5 Sb1 123.4(3) . 3_546
Zn1 Yb5 Sb1 53.03(3) 7_665 3_546
Sb3 Yb5 Sb1 98.09(2) . 3_546
Sb3 Yb5 Sb1 98.09(2) 1_556 3_546
Sb4 Yb5 Sb1 157.67(2) . 3_546
Sb2 Yb5 Sb1 82.26(2) . 3_546
Sb2 Yb5 Sb1 82.26(2) 1_556 3_546
Zn3 Yb5 Zn2 101.8(3) 1_556 .
Zn3 Yb5 Zn2 101.8(3) . .
Zn1 Yb5 Zn2 164.82(4) 7_665 .
Sb3 Yb5 Zn2 45.557(14) . .
Sb3 Yb5 Zn2 45.556(14) 1_556 .
Sb4 Yb5 Zn2 90.54(3) . .
Sb2 Yb5 Zn2 135.852(14) . .
Sb2 Yb5 Zn2 135.852(14) 1_556 .
Sb1 Yb5 Zn2 111.79(3) 3_546 .
Zn3 Yb5 Yb3 168.3(2) 1_556 3_545
Zn3 Yb5 Yb3 101.2(2) . 3_545
Zn1 Yb5 Yb3 89.60(3) 7_665 3_545
Sb3 Yb5 Yb3 50.186(18) . 3_545
Sb3 Yb5 Yb3 97.91(2) 1_556 3_545
Sb4 Yb5 Yb3 143.836(11) . 3_545
Sb2 Yb5 Yb3 83.582(17) . 3_545
Sb2 Yb5 Yb3 130.05(2) 1_556 3_545
Sb1 Yb5 Yb3 47.981(10) 3_546 3_545
Zn2 Yb5 Yb3 77.80(2) . 3_545
Zn3 Yb5 Yb3 101.2(2) 1_556 3_546
Zn3 Yb5 Yb3 168.3(2) . 3_546
Zn1 Yb5 Yb3 89.60(3) 7_665 3_546
Sb3 Yb5 Yb3 97.91(2) . 3_546
Sb3 Yb5 Yb3 50.187(18) 1_556 3_546
Sb4 Yb5 Yb3 143.836(11) . 3_546
Sb2 Yb5 Yb3 130.05(2) . 3_546
Sb2 Yb5 Yb3 83.583(17) 1_556 3_546
Sb1 Yb5 Yb3 47.981(10) 3_546 3_546
Zn2 Yb5 Yb3 77.80(2) . 3_546
Yb3 Yb5 Yb3 67.255(14) 3_545 3_546
Zn1 Sb1 Zn1 180.0 . 5_566
Zn1 Sb1 Yb3 62.421(19) . .
Zn1 Sb1 Yb3 117.580(19) 5_566 .
Zn1 Sb1 Yb3 62.420(19) . 1_556
Zn1 Sb1 Yb3 117.580(19) 5_566 1_556
Yb3 Sb1 Yb3 93.558(17) . 1_556
Zn1 Sb1 Yb3 117.580(19) . 5_565
Zn1 Sb1 Yb3 62.420(19) 5_566 5_565
Yb3 Sb1 Yb3 86.442(17) . 5_565
Yb3 Sb1 Yb3 180.0 1_556 5_565
Zn1 Sb1 Yb3 117.580(19) . 5_566
Zn1 Sb1 Yb3 62.420(19) 5_566 5_566
Yb3 Sb1 Yb3 179.999(16) . 5_566
Yb3 Sb1 Yb3 86.442(17) 1_556 5_566
Yb3 Sb1 Yb3 93.558(17) 5_565 5_566
Zn1 Sb1 Yb5 119.56(3) . 3_556
Zn1 Sb1 Yb5 60.44(3) 5_566 3_556
Yb3 Sb1 Yb5 77.848(13) . 3_556
Yb3 Sb1 Yb5 77.848(13) 1_556 3_556
Yb3 Sb1 Yb5 102.152(13) 5_565 3_556
Yb3 Sb1 Yb5 102.152(13) 5_566 3_556
Zn1 Sb1 Yb5 60.44(3) . 7_565
Zn1 Sb1 Yb5 119.56(3) 5_566 7_565
Yb3 Sb1 Yb5 102.152(13) . 7_565
Yb3 Sb1 Yb5 102.152(13) 1_556 7_565
Yb3 Sb1 Yb5 77.848(13) 5_565 7_565
Yb3 Sb1 Yb5 77.848(13) 5_566 7_565
Yb5 Sb1 Yb5 180.0 3_556 7_565
Zn3 Sb2 Zn1 121.84(9) . 7_665
Zn3 Sb2 Zn1 121.84(9) . 7_664
Zn1 Sb2 Zn1 113.03(6) 7_665 7_664
Zn3 Sb2 Yb2 141.1(4) . 7_665
Zn1 Sb2 Yb2 71.97(4) 7_665 7_665
Zn1 Sb2 Yb2 71.97(4) 7_664 7_665
Zn3 Sb2 Yb1 73.2(3) . 3_556
Zn1 Sb2 Yb1 71.62(3) 7_665 3_556
Zn1 Sb2 Yb1 146.61(5) 7_664 3_556
Yb2 Sb2 Yb1 78.981(19) 7_665 3_556
Zn3 Sb2 Yb1 73.2(3) . 3
Zn1 Sb2 Yb1 146.61(5) 7_665 3
Zn1 Sb2 Yb1 71.62(3) 7_664 3
Yb2 Sb2 Yb1 78.981(19) 7_665 3
Yb1 Sb2 Yb1 87.19(2) 3_556 3
Zn3 Sb2 Yb5 65.5(3) . .
Zn1 Sb2 Yb5 63.46(3) 7_665 .
Zn1 Sb2 Yb5 133.68(4) 7_664 .
Yb2 Sb2 Yb5 134.516(16) 7_665 .
Yb1 Sb2 Yb5 79.009(13) 3_556 .
Yb1 Sb2 Yb5 138.57(3) 3 .
Zn3 Sb2 Yb5 65.5(3) . 1_554
Zn1 Sb2 Yb5 133.68(4) 7_665 1_554
Zn1 Sb2 Yb5 63.46(3) 7_664 1_554
Yb2 Sb2 Yb5 134.517(16) 7_665 1_554
Yb1 Sb2 Yb5 138.57(3) 3_556 1_554
Yb1 Sb2 Yb5 79.009(13) 3 1_554
Yb5 Sb2 Yb5 85.99(2) . 1_554
Zn3 Sb2 Yb3 150.3(4) . 7_665
Zn1 Sb2 Yb3 57.44(3) 7_665 7_665
Zn1 Sb2 Yb3 57.44(3) 7_664 7_665
Yb2 Sb2 Yb3 68.59(2) 7_665 7_665
Yb1 Sb2 Yb3 125.488(19) 3_556 7_665
Yb1 Sb2 Yb3 125.488(19) 3 7_665
Yb5 Sb2 Yb3 93.55(2) . 7_665
Yb5 Sb2 Yb3 93.55(2) 1_554 7_665
Zn2 Sb3 Zn2 114.75(6) . 1_554
Zn2 Sb3 Yb3 111.32(4) . 3_545
Zn2 Sb3 Yb3 111.32(4) 1_554 3_545
Zn2 Sb3 Yb5 158.99(4) . 1_554
Zn2 Sb3 Yb5 75.55(3) 1_554 1_554
Yb3 Sb3 Yb5 79.08(2) 3_545 1_554
Zn2 Sb3 Yb5 75.55(3) . .
Zn2 Sb3 Yb5 158.99(4) 1_554 .
Yb3 Sb3 Yb5 79.08(2) 3_545 .
Yb5 Sb3 Yb5 89.23(3) 1_554 .
Zn2 Sb3 Yb4 82.20(4) . .
Zn2 Sb3 Yb4 82.20(4) 1_554 .
Yb3 Sb3 Yb4 152.17(3) 3_545 .
Yb5 Sb3 Yb4 81.21(2) 1_554 .
Yb5 Sb3 Yb4 81.21(2) . .
Zn2 Sb3 Yb4 75.10(4) . 3_545
Zn2 Sb3 Yb4 75.10(4) 1_554 3_545
Yb3 Sb3 Yb4 70.90(2) 3_545 3_545
Yb5 Sb3 Yb4 125.901(19) 1_554 3_545
Yb5 Sb3 Yb4 125.901(19) . 3_545
Yb4 Sb3 Yb4 136.94(3) . 3_545
Zn2 Sb3 Yb2 57.51(3) . .
Zn2 Sb3 Yb2 57.50(3) 1_554 .
Yb3 Sb3 Yb2 137.21(3) 3_545 .
Yb5 Sb3 Yb2 127.242(18) 1_554 .
Yb5 Sb3 Yb2 127.242(19) . .
Yb4 Sb3 Yb2 70.62(2) . .
Yb4 Sb3 Yb2 66.31(2) 3_545 .
Zn3 Sb4 Zn3 122.6(7) . 1_556
Zn3 Sb4 Zn2 118.7(4) . 3_556
Zn3 Sb4 Zn2 118.7(4) 1_556 3_556
Zn3 Sb4 Yb2 146.0(4) . 3_556
Zn3 Sb4 Yb2 64.1(4) 1_556 3_556
Zn2 Sb4 Yb2 64.11(3) 3_556 3_556
Zn3 Sb4 Yb2 64.1(4) . 3
Zn3 Sb4 Yb2 146.0(4) 1_556 3
Zn2 Sb4 Yb2 64.11(3) 3_556 3
Yb2 Sb4 Yb2 92.31(3) 3_556 3
Zn3 Sb4 Yb4 138.6(4) . 1_556
Zn3 Sb4 Yb4 59.5(4) 1_556 1_556
Zn2 Sb4 Yb4 77.32(3) 3_556 1_556
Yb2 Sb4 Yb4 75.065(15) 3_556 1_556
Yb2 Sb4 Yb4 140.99(3) 3 1_556
Zn3 Sb4 Yb4 59.5(4) . .
Zn3 Sb4 Yb4 138.6(4) 1_556 .
Zn2 Sb4 Yb4 77.32(3) 3_556 .
Yb2 Sb4 Yb4 140.99(3) 3_556 .
Yb2 Sb4 Yb4 75.065(15) 3 .
Yb4 Sb4 Yb4 91.68(3) 1_556 .
Zn3 Sb4 Yb5 65.6(4) . .
Zn3 Sb4 Yb5 65.6(4) 1_556 .
Zn2 Sb4 Yb5 152.13(5) 3_556 .
Yb2 Sb4 Yb5 129.596(17) 3_556 .
Yb2 Sb4 Yb5 129.596(17) 3 .
Yb4 Sb4 Yb5 83.40(2) 1_556 .
Yb4 Sb4 Yb5 83.40(2) . .
Zn3 Sb4 Yb1 72.2(4) . 3_556
Zn3 Sb4 Yb1 72.2(4) 1_556 3_556
Zn2 Sb4 Yb1 126.75(4) 3_556 3_556
Yb2 Sb4 Yb1 80.23(2) 3_556 3_556
Yb2 Sb4 Yb1 80.23(2) 3 3_556
Yb4 Sb4 Yb1 131.387(16) 1_556 3_556
Yb4 Sb4 Yb1 131.388(16) . 3_556
Yb5 Sb4 Yb1 81.12(2) . 3_556
Zn1 Sb5 Zn2 113.95(5) . .
Zn1 Sb5 Yb4 132.842(17) . .
Zn2 Sb5 Yb4 82.47(3) . .
Zn1 Sb5 Yb4 132.843(17) . 1_556
Zn2 Sb5 Yb4 82.47(3) . 1_556
Yb4 Sb5 Yb4 91.42(3) . 1_556
Zn1 Sb5 Yb2 72.19(3) . 1_556
Zn2 Sb5 Yb2 62.86(3) . 1_556
Yb4 Sb5 Yb2 144.74(3) . 1_556
Yb4 Sb5 Yb2 78.519(15) 1_556 1_556
Zn1 Sb5 Yb2 72.19(3) . .
Zn2 Sb5 Yb2 62.86(3) . .
Yb4 Sb5 Yb2 78.520(15) . .
Yb4 Sb5 Yb2 144.74(3) 1_556 .
Yb2 Sb5 Yb2 90.36(3) 1_556 .
Zn1 Sb5 Yb3 63.67(3) . 1_556
Zn2 Sb5 Yb3 133.471(17) . 1_556
Yb4 Sb5 Yb3 135.79(3) . 1_556
Yb4 Sb5 Yb3 73.148(16) 1_556 1_556
Yb2 Sb5 Yb3 73.652(16) 1_556 1_556
Yb2 Sb5 Yb3 135.73(3) . 1_556
Zn1 Sb5 Yb3 63.67(3) . .
Zn2 Sb5 Yb3 133.471(17) . .
Yb4 Sb5 Yb3 73.147(16) . .
Yb4 Sb5 Yb3 135.79(3) 1_556 .
Yb2 Sb5 Yb3 135.73(3) 1_556 .
Yb2 Sb5 Yb3 73.652(16) . .
Yb3 Sb5 Yb3 89.36(3) 1_556 .
Sb5 Zn1 Sb2 117.30(4) . 7_565
Sb5 Zn1 Sb2 117.30(4) . 7_566
Sb2 Zn1 Sb2 113.03(6) 7_565 7_566
Sb5 Zn1 Sb1 101.17(5) . .
Sb2 Zn1 Sb1 102.24(4) 7_565 .
Sb2 Zn1 Sb1 102.24(4) 7_566 .
Sb5 Zn1 Yb3 66.67(3) . 1_556
Sb2 Zn1 Yb3 163.15(6) 7_565 1_556
Sb2 Zn1 Yb3 75.84(2) 7_566 1_556
Sb1 Zn1 Yb3 61.19(3) . 1_556
Sb5 Zn1 Yb3 66.67(3) . .
Sb2 Zn1 Yb3 75.84(2) 7_565 .
Sb2 Zn1 Yb3 163.15(6) 7_566 .
Sb1 Zn1 Yb3 61.19(3) . .
Yb3 Zn1 Yb3 92.17(4) 1_556 .
Sb5 Zn1 Yb5 167.71(6) . 7_565
Sb2 Zn1 Yb5 67.49(4) 7_565 7_565
Sb2 Zn1 Yb5 67.49(4) 7_566 7_565
Sb1 Zn1 Yb5 66.54(3) . 7_565
Yb3 Zn1 Yb5 105.41(4) 1_556 7_565
Yb3 Zn1 Yb5 105.41(4) . 7_565
Sb5 Zn1 Yb2 60.82(3) . .
Sb2 Zn1 Yb2 60.16(3) 7_565 .
Sb2 Zn1 Yb2 125.98(5) 7_566 .
Sb1 Zn1 Yb2 131.74(3) . .
Yb3 Zn1 Yb2 127.39(5) 1_556 .
Yb3 Zn1 Yb2 70.73(2) . .
Yb5 Zn1 Yb2 126.89(3) 7_565 .
Sb5 Zn1 Yb2 60.82(3) . 1_556
Sb2 Zn1 Yb2 125.98(5) 7_565 1_556
Sb2 Zn1 Yb2 60.16(3) 7_566 1_556
Sb1 Zn1 Yb2 131.74(3) . 1_556
Yb3 Zn1 Yb2 70.73(2) 1_556 1_556
Yb3 Zn1 Yb2 127.39(5) . 1_556
Yb5 Zn1 Yb2 126.89(3) 7_565 1_556
Yb2 Zn1 Yb2 81.16(4) . 1_556
Sb5 Zn1 Yb1 115.54(5) . .
Sb2 Zn1 Yb1 61.68(3) 7_565 .
Sb2 Zn1 Yb1 61.68(3) 7_566 .
Sb1 Zn1 Yb1 143.28(5) . .
Yb3 Zn1 Yb1 133.20(2) 1_556 .
Yb3 Zn1 Yb1 133.20(2) . .
Yb5 Zn1 Yb1 76.74(3) 7_565 .
Yb2 Zn1 Yb1 71.62(3) . .
Yb2 Zn1 Yb1 71.63(3) 1_556 .
Sb3 Zn2 Sb3 114.76(6) 1_556 .
Sb3 Zn2 Sb4 113.57(4) 1_556 3_546
Sb3 Zn2 Sb4 113.57(4) . 3_546
Sb3 Zn2 Sb5 106.06(4) 1_556 .
Sb3 Zn2 Sb5 106.06(4) . .
Sb4 Zn2 Sb5 101.24(6) 3_546 .
Sb3 Zn2 Yb2 76.60(2) 1_556 1_556
Sb3 Zn2 Yb2 167.44(5) . 1_556
Sb4 Zn2 Yb2 63.42(3) 3_546 1_556
Sb5 Zn2 Yb2 64.08(3) . 1_556
Sb3 Zn2 Yb2 167.44(5) 1_556 .
Sb3 Zn2 Yb2 76.61(2) . .
Sb4 Zn2 Yb2 63.42(3) 3_546 .
Sb5 Zn2 Yb2 64.08(3) . .
Yb2 Zn2 Yb2 91.61(4) 1_556 .
Sb3 Zn2 Yb5 58.89(3) 1_556 .
Sb3 Zn2 Yb5 58.89(3) . .
Sb4 Zn2 Yb5 154.47(6) 3_546 .
Sb5 Zn2 Yb5 104.29(5) . .
Yb2 Zn2 Yb5 129.36(3) 1_556 .
Yb2 Zn2 Yb5 129.36(3) . .
Sb3 Zn2 Yb4 122.29(5) 1_556 3_545
Sb3 Zn2 Yb4 60.63(3) . 3_545
Sb4 Zn2 Yb4 55.82(3) 3_546 3_545
Sb5 Zn2 Yb4 131.26(3) . 3_545
Yb2 Zn2 Yb4 118.98(5) 1_556 3_545
Yb2 Zn2 Yb4 67.18(2) . 3_545
Yb5 Zn2 Yb4 105.38(3) . 3_545
Sb3 Zn2 Yb4 60.63(3) 1_556 3_546
Sb3 Zn2 Yb4 122.29(5) . 3_546
Sb4 Zn2 Yb4 55.82(3) 3_546 3_546
Sb5 Zn2 Yb4 131.26(3) . 3_546
Yb2 Zn2 Yb4 67.18(2) 1_556 3_546
Yb2 Zn2 Yb4 118.98(5) . 3_546
Yb5 Zn2 Yb4 105.38(3) . 3_546
Yb4 Zn2 Yb4 74.94(3) 3_545 3_546
Sb2 Zn3 Sb4 117.6(4) . 1_554
Sb2 Zn3 Sb4 117.6(4) . .
Sb4 Zn3 Sb4 122.6(7) 1_554 .
Sb2 Zn3 Yb4 150.4(8) . .
Sb4 Zn3 Yb4 70.2(4) 1_554 .
Sb4 Zn3 Yb4 70.2(4) . .
Sb2 Zn3 Yb2 129.6(7) . 3
Sb4 Zn3 Yb2 66.8(4) 1_554 3
Sb4 Zn3 Yb2 66.8(4) . 3
Yb4 Zn3 Yb2 80.0(5) . 3
Sb2 Zn3 Yb5 71.1(4) . .
Sb4 Zn3 Yb5 148.5(7) 1_554 .
Sb4 Zn3 Yb5 66.94(17) . .
Yb4 Zn3 Yb5 88.4(4) . .
Yb2 Zn3 Yb5 133.5(3) 3 .
Sb2 Zn3 Yb5 71.1(4) . 1_554
Sb4 Zn3 Yb5 66.94(17) 1_554 1_554
Sb4 Zn3 Yb5 148.5(7) . 1_554
Yb4 Zn3 Yb5 88.4(4) . 1_554
Yb2 Zn3 Yb5 133.5(3) 3 1_554
Yb5 Zn3 Yb5 90.3(5) . 1_554
Sb2 Zn3 Yb1 65.1(3) . 3_556
Sb4 Zn3 Yb1 133.4(6) 1_554 3_556
Sb4 Zn3 Yb1 62.7(2) . 3_556
Yb4 Zn3 Yb1 132.6(4) . 3_556
Yb2 Zn3 Yb1 77.6(4) 3 3_556
Yb5 Zn3 Yb1 78.1(2) . 3_556
Yb5 Zn3 Yb1 136.1(6) 1_554 3_556
Sb2 Zn3 Yb1 65.1(3) . 3
Sb4 Zn3 Yb1 62.7(2) 1_554 3
Sb4 Zn3 Yb1 133.4(6) . 3
Yb4 Zn3 Yb1 132.6(4) . 3
Yb2 Zn3 Yb1 77.6(4) 3 3
Yb5 Zn3 Yb1 136.1(6) . 3
Yb5 Zn3 Yb1 78.1(2) 1_554 3
Yb1 Zn3 Yb1 81.6(4) 3_556 3

loop_
_geom_bond_atom_site_label_1
_geom_bond_atom_site_label_2
_geom_bond_distance
_geom_bond_site_symmetry_2
Yb1 Sb4 3.2318(9) 7_565
Yb1 Sb4 3.2318(9) 3_546
Yb1 Sb2 3.2799(7) 7_566
Yb1 Sb2 3.2799(6) 3_545
Yb1 Sb2 3.2799(7) 7_565
Yb1 Sb2 3.2799(7) 3_546
Yb1 Zn3 3.462(14) 7_565
Yb1 Zn3 3.462(14) 3_546
Yb1 Zn3 3.462(14) 7_566
Yb1 Zn3 3.462(14) 3_545
Yb1 Zn1 3.5359(16) 5_556
Yb1 Zn1 3.5359(16) .
Yb2 Zn3 3.071(19) 3_545
Yb2 Sb4 3.1359(7) 3_545
Yb2 Sb4 3.1359(7) 3_546
Yb2 Zn2 3.1545(11) 1_554
Yb2 Zn2 3.1546(11) .
Yb2 Sb2 3.1715(11) 7_565
Yb2 Sb5 3.1884(7) .
Yb2 Sb5 3.1884(7) 1_554
Yb2 Zn1 3.4767(13) 1_554
Yb2 Zn1 3.4768(13) .
Yb2 Sb3 3.6384(11) .
Yb2 Yb4 3.8312(8) 3_545
Yb3 Sb1 3.1036(4) 1_554
Yb3 Sb1 3.1036(4) .
Yb3 Zn1 3.1396(11) 1_554
Yb3 Zn1 3.1396(11) .
Yb3 Sb3 3.1950(10) 3
Yb3 Sb5 3.2167(7) .
Yb3 Sb5 3.2167(7) 1_554
Yb3 Sb2 3.6118(11) 7_565
Yb3 Yb4 3.7996(9) .
Yb3 Yb5 4.0840(7) 3_556
Yb3 Yb5 4.0840(7) 3
Yb4 Zn3 2.886(18) .
Yb4 Sb4 3.1527(7) .
Yb4 Sb4 3.1527(7) 1_554
Yb4 Sb5 3.1594(7) 1_554
Yb4 Sb5 3.1595(7) .
Yb4 Sb3 3.2947(10) .
Yb4 Sb3 3.3527(10) 3
Yb4 Zn2 3.7179(13) 3_556
Yb4 Zn2 3.7179(13) 3
Yb4 Yb2 3.8311(8) 3
Yb5 Zn3 3.189(13) 1_556
Yb5 Zn3 3.189(13) .
Yb5 Zn1 3.2118(17) 7_665
Yb5 Sb3 3.2204(7) .
Yb5 Sb3 3.2204(7) 1_556
Yb5 Sb4 3.2216(11) .
Yb5 Sb2 3.3166(8) .
Yb5 Sb2 3.3167(8) 1_556
Yb5 Sb1 3.3871(6) 3_546
Yb5 Zn2 3.6423(16) .
Yb5 Yb3 4.0841(7) 3_545
Yb5 Yb3 4.0841(7) 3_546
Sb1 Zn1 2.9498(16) .
Sb1 Zn1 2.9499(16) 5_566
Sb1 Yb3 3.1037(4) 1_556
Sb1 Yb3 3.1037(4) 5_565
Sb1 Yb3 3.1037(4) 5_566
Sb1 Yb5 3.3871(6) 3_556
Sb1 Yb5 3.3871(6) 7_565
Sb2 Zn3 2.409(19) .
Sb2 Zn1 2.7117(10) 7_665
Sb2 Zn1 2.7117(10) 7_664
Sb2 Yb2 3.1716(11) 7_665
Sb2 Yb1 3.2799(7) 3_556
Sb2 Yb1 3.2799(7) 3
Sb2 Yb5 3.3167(8) 1_554
Sb2 Yb3 3.6118(11) 7_665
Sb3 Zn2 2.6853(10) .
Sb3 Zn2 2.6854(10) 1_554
Sb3 Yb3 3.1949(10) 3_545
Sb3 Yb5 3.2203(7) 1_554
Sb3 Yb4 3.3527(10) 3_545
Sb4 Zn3 2.579(9) .
Sb4 Zn3 2.579(9) 1_556
Sb4 Zn2 2.7808(18) 3_556
Sb4 Yb2 3.1359(7) 3_556
Sb4 Yb2 3.1359(7) 3
Sb4 Yb4 3.1527(7) 1_556
Sb4 Yb1 3.2319(9) 3_556
Sb5 Zn1 2.6700(18) .
Sb5 Zn2 2.8332(18) .
Sb5 Yb4 3.1595(7) 1_556
Sb5 Yb2 3.1884(7) 1_556
Sb5 Yb3 3.2167(7) 1_556
Zn1 Sb2 2.7117(10) 7_565
Zn1 Sb2 2.7117(10) 7_566
Zn1 Yb3 3.1396(11) 1_556
Zn1 Yb5 3.2118(17) 7_565
Zn1 Yb2 3.4768(13) 1_556
Zn2 Sb3 2.6853(10) 1_556
Zn2 Sb4 2.7809(18) 3_546
Zn2 Yb2 3.1545(11) 1_556
Zn2 Yb4 3.7180(13) 3_545
Zn2 Yb4 3.7180(13) 3_546
Zn3 Sb4 2.579(9) 1_554
Zn3 Yb2 3.071(19) 3
Zn3 Yb5 3.189(13) 1_554
Zn3 Yb1 3.462(14) 3_556
Zn3 Yb1 3.462(14) 3
